data_7713719
loop_
_publ_author_name
'Vr\'ana, Jan'
'Ruzickova, Zdenka'
'R\%u\<zi\<cka, Ale\<s'
'Dost\'al, Libor'

_publ_section_title
;
 Synthesis and reactivity of alkali metal aluminates bearing
 bis(organoamido)phosphane ligand
;
_journal_name_full 'Dalton Transactions'
_journal_paper_doi 10.1039/D3DT01859H
_journal_year 2023
_chemical_formula_moiety 'C28 H39 Al N2 P2'
_chemical_formula_sum 'C28 H39 Al N2 P2'
_chemical_formula_weight 492.53
_space_group_crystal_system monoclinic
_space_group_IT_number 14
_space_group_name_Hall '-P 2ybc'
_space_group_name_H-M_alt 'P 1 21/c 1'
_atom_sites_solution_hydrogens mixed
_audit_creation_method SHELXL-2013
_audit_update_record
;
2023-07-25 deposited with the CCDC.	2023-07-27 downloaded from the CCDC.
;
_cell_angle_alpha 90
_cell_angle_beta 109.016(5)
_cell_angle_gamma 90
_cell_formula_units_Z 4
_cell_length_a 16.4341(13)
_cell_length_b 10.0630(10)
_cell_length_c 18.1930(10)
_cell_measurement_reflns_used 25036
_cell_measurement_temperature 150(1)
_cell_measurement_theta_max 27.5
_cell_measurement_theta_min 1
_cell_volume 2844.5(4)
_computing_cell_refinement 'COLLECT and DENZO'
_computing_data_collection 'COLLECT (Hooft, 1998) and DENZO (Otwinowski & Minor, 1997)'
_computing_data_reduction 'COLLECT and DENZO'
_computing_molecular_graphics 'PLATON (Spek, 2003)'
_computing_publication_material 'SHELXL-97 (Sheldrick, 2008)'
_computing_structure_refinement 'SHELXL-2013 (Sheldrick, 2013)'
_computing_structure_solution 'SIR92 (Altomare et al., 1994)'
_diffrn_ambient_temperature 150(1)
_diffrn_detector_area_resol_mean 9.091
_diffrn_measured_fraction_theta_full 0.990
_diffrn_measured_fraction_theta_max 0.986
_diffrn_measurement_device_type 'Bruker Nonius KappaCCD area detector'
_diffrn_measurement_method '\f and \w scans to fill the Ewald sphere'
_diffrn_radiation_monochromator graphite
_diffrn_radiation_source 'fine-focus sealed tube'
_diffrn_radiation_type MoK\a
_diffrn_radiation_wavelength 0.71073
_diffrn_reflns_av_R_equivalents 0.0624
_diffrn_reflns_av_unetI/netI 0.0491
_diffrn_reflns_Laue_measured_fraction_full 0.990
_diffrn_reflns_Laue_measured_fraction_max 0.986
_diffrn_reflns_limit_h_max 21
_diffrn_reflns_limit_h_min -21
_diffrn_reflns_limit_k_max 12
_diffrn_reflns_limit_k_min -13
_diffrn_reflns_limit_l_max 23
_diffrn_reflns_limit_l_min -22
_diffrn_reflns_number 25036
_diffrn_reflns_point_group_measured_fraction_full 0.990
_diffrn_reflns_point_group_measured_fraction_max 0.986
_diffrn_reflns_theta_full 25.242
_diffrn_reflns_theta_max 27.497
_diffrn_reflns_theta_min 2.303
_diffrn_standards_number 0
_exptl_absorpt_coefficient_mu 0.202
_exptl_absorpt_correction_T_max 0.977
_exptl_absorpt_correction_T_min 0.909
_exptl_absorpt_correction_type integration
_exptl_absorpt_process_details
;
Gaussian integration (Coppens, 1970)
;
_exptl_crystal_colour colourless
_exptl_crystal_density_diffrn 1.150
_exptl_crystal_description block
_exptl_crystal_F_000 1056
_exptl_crystal_size_max 0.59
_exptl_crystal_size_mid 0.55
_exptl_crystal_size_min 0.16
_refine_diff_density_max 0.397
_refine_diff_density_min -0.461
_refine_diff_density_rms 0.069
_refine_ls_extinction_method none
_refine_ls_goodness_of_fit_ref 1.185
_refine_ls_hydrogen_treatment constr
_refine_ls_matrix_type full
_refine_ls_number_parameters 302
_refine_ls_number_reflns 6414
_refine_ls_number_restraints 6
_refine_ls_restrained_S_all 1.187
_refine_ls_R_factor_all 0.0986
_refine_ls_R_factor_gt 0.0516
_refine_ls_shift/su_max 0.000
_refine_ls_shift/su_mean 0.000
_refine_ls_structure_factor_coef Fsqd
_refine_ls_weighting_details 'w=1/[\s^2^(Fo^2^)+(0.0209P)^2^+4.2690P] where P=(Fo^2^+2Fc^2^)/3'
_refine_ls_weighting_scheme calc
_refine_ls_wR_factor_gt 0.1018
_refine_ls_wR_factor_ref 0.1321
_reflns_Friedel_coverage 0.000
_reflns_number_gt 4416
_reflns_number_total 6414
_reflns_threshold_expression 'I > 2\s(I)'
_cod_data_source_file d3dt01859h2.cif
_cod_data_source_block ld150223Al1
_cod_original_sg_symbol_H-M 'P 21/c'
_cod_database_code 7713719
_shelx_space_group_comment
;
The symmetry employed for this shelxl refinement is uniquely defined
by the following loop, which should always be used as a source of
symmetry information in preference to the above space-group names.
They are only intended as comments.
;
_shelxl_version_number 2013-4

loop_
_space_group_symop_operation_xyz
'x, y, z'
'-x, y+1/2, -z+1/2'
'-x, -y, -z'
'x, -y-1/2, z-1/2'

loop_
_atom_site_label
_atom_site_type_symbol
_atom_site_fract_x
_atom_site_fract_y
_atom_site_fract_z
_atom_site_U_iso_or_equiv
_atom_site_adp_type
_atom_site_occupancy
_atom_site_site_symmetry_order
_atom_site_calc_flag
_atom_site_refinement_flags_posn
_atom_site_refinement_flags_adp
_atom_site_refinement_flags_occupancy
_atom_site_disorder_assembly
_atom_site_disorder_group
P1 P 0.22316(4) 0.23098(7) 0.93000(4) 0.02024(15) Uani 1 1 d . . . . .
P2 P 0.26233(5) 0.14792(8) 1.05017(4) 0.02537(17) Uani 1 1 d . . . . .
Al1 Al 0.19970(5) 0.13105(9) 0.79292(5) 0.0261(2) Uani 1 1 d . . . . .
C27 C 0.1412(2) 0.2350(4) 0.69916(17) 0.0411(8) Uani 1 1 d . . . . .
H27A H 0.0915 0.1871 0.6677 0.049 Uiso 1 1 d R U . . .
H27B H 0.1798 0.2492 0.6702 0.049 Uiso 1 1 d R U . . .
H27C H 0.1236 0.3191 0.7138 0.049 Uiso 1 1 d R U . . .
N1 N 0.28283(13) 0.2291(2) 0.87487(12) 0.0215(5) Uani 1 1 d . . . . .
N2 N 0.14713(14) 0.1414(2) 0.87236(12) 0.0247(5) Uani 1 1 d . . . . .
C1 C 0.18584(17) 0.3959(3) 0.94450(16) 0.0257(6) Uani 1 1 d . . . . .
C15 C 0.36695(18) 0.2233(3) 1.10178(14) 0.0257(6) Uani 1 1 d . . . . .
C21 C 0.28862(18) -0.0259(3) 1.03965(15) 0.0257(6) Uani 1 1 d . . . . .
C26 C 0.31587(19) -0.0795(3) 0.98134(17) 0.0298(6) Uani 1 1 d . . . . .
H26 H 0.3213 -0.0251 0.9418 0.036 Uiso 1 1 d R U . . .
C16 C 0.3685(2) 0.3523(3) 1.13034(15) 0.0286(6) Uani 1 1 d . . . . .
H16 H 0.3173 0.3997 1.1193 0.034 Uiso 1 1 d R U . . .
C22 C 0.2813(2) -0.1107(3) 1.09801(17) 0.0367(7) Uani 1 1 d . . . . .
H22 H 0.2623 -0.0777 1.1373 0.044 Uiso 1 1 d R U . . .
C7 C 0.36948(17) 0.2803(3) 0.88119(15) 0.0261(6) Uani 1 1 d . . . . .
C8 C 0.3988(2) 0.3934(3) 0.93910(17) 0.0339(7) Uani 1 1 d . . . . .
H8A H 0.3574 0.4642 0.9248 0.041 Uiso 1 1 d R U . . .
H8B H 0.4537 0.4255 0.9389 0.041 Uiso 1 1 d R U . . .
H8C H 0.4036 0.3623 0.9903 0.041 Uiso 1 1 d R U . . .
C6 C 0.1769(2) 0.4900(3) 0.88600(18) 0.0334(7) Uani 1 1 d . . . . .
H6 H 0.1976 0.4715 0.8452 0.040 Uiso 1 1 d R U . . .
C20 C 0.44444(19) 0.1534(3) 1.12066(16) 0.0310(6) Uani 1 1 d . . . . .
H20 H 0.4446 0.0671 1.1026 0.037 Uiso 1 1 d R U . . .
C9 C 0.3632(2) 0.3320(3) 0.80041(17) 0.0383(8) Uani 1 1 d . . . . .
H9A H 0.3444 0.2615 0.7632 0.046 Uiso 1 1 d R U . . .
H9B H 0.4187 0.3630 0.8011 0.046 Uiso 1 1 d R U . . .
H9C H 0.3226 0.4039 0.7864 0.046 Uiso 1 1 d R U . . .
C2 C 0.15437(19) 0.4266(3) 1.00492(18) 0.0358(7) Uani 1 1 d . . . . .
H2 H 0.1599 0.3652 1.0444 0.043 Uiso 1 1 d R U . . .
C18 C 0.5210(2) 0.3401(3) 1.19335(18) 0.0405(8) Uani 1 1 d . . . . .
H18 H 0.5723 0.3789 1.2239 0.049 Uiso 1 1 d R U . . .
C11 C 0.05845(18) 0.1118(3) 0.87004(18) 0.0339(7) Uani 1 1 d D . . . .
C17 C 0.4451(2) 0.4107(3) 1.17505(17) 0.0377(7) Uani 1 1 d . . . . .
H17 H 0.4452 0.4975 1.1925 0.045 Uiso 1 1 d R U . . .
C28 C 0.2361(2) -0.0450(3) 0.76665(19) 0.0423(8) Uani 1 1 d . . . . .
H28A H 0.2606 -0.0957 0.8134 0.051 Uiso 1 1 d R U . . .
H28B H 0.2782 -0.0336 0.7410 0.051 Uiso 1 1 d R U . . .
H28C H 0.1870 -0.0912 0.7327 0.051 Uiso 1 1 d R U . . .
C10 C 0.43425(19) 0.1669(3) 0.9030(2) 0.0426(8) Uani 1 1 d . . . . .
H10A H 0.4399 0.1358 0.9543 0.051 Uiso 1 1 d R U . . .
H10B H 0.4890 0.1978 0.9017 0.051 Uiso 1 1 d R U . . .
H10C H 0.4146 0.0954 0.8665 0.051 Uiso 1 1 d R U . . .
C25 C 0.3354(2) -0.2135(3) 0.98130(18) 0.0346(7) Uani 1 1 d . . . . .
H25 H 0.3530 -0.2485 0.9416 0.042 Uiso 1 1 d R U . . .
C19 C 0.5204(2) 0.2115(3) 1.16632(19) 0.0392(7) Uani 1 1 d . . . . .
H19 H 0.5714 0.1635 1.1788 0.047 Uiso 1 1 d R U . . .
C3 C 0.1151(2) 0.5476(4) 1.0070(2) 0.0483(9) Uani 1 1 d . . . . .
H3 H 0.0936 0.5673 1.0472 0.058 Uiso 1 1 d R U . . .
C24 C 0.3291(2) -0.2951(3) 1.03985(19) 0.0412(8) Uani 1 1 d . . . . .
H24 H 0.3429 -0.3848 1.0401 0.049 Uiso 1 1 d R U . . .
C23 C 0.3022(2) -0.2442(3) 1.09800(19) 0.0455(9) Uani 1 1 d . . . . .
H23 H 0.2982 -0.2995 1.1376 0.055 Uiso 1 1 d R U . . .
C5 C 0.1379(2) 0.6111(3) 0.8882(2) 0.0473(9) Uani 1 1 d . . . . .
H5 H 0.1323 0.6730 0.8489 0.057 Uiso 1 1 d R U . . .
C4 C 0.1070(2) 0.6395(4) 0.9484(2) 0.0537(10) Uani 1 1 d . . . . .
H4 H 0.0812 0.7214 0.9495 0.064 Uiso 1 1 d R U . . .
C14 C 0.0518(3) 0.0738(6) 0.9464(3) 0.0500(7) Uani 0.731(4) 1 d D . P A 1
H14A H 0.0904 0.0016 0.9677 0.075 Uiso 0.731(4) 1 calc R U P A 1
H14B H -0.0062 0.0467 0.9399 0.075 Uiso 0.731(4) 1 calc R U P A 1
H14C H 0.0667 0.1484 0.9810 0.075 Uiso 0.731(4) 1 calc R U P A 1
C13 C 0.0027(3) 0.2366(5) 0.8372(3) 0.0500(7) Uani 0.731(4) 1 d D . P A 1
H13A H 0.0213 0.3090 0.8732 0.075 Uiso 0.731(4) 1 calc R U P A 1
H13B H -0.0566 0.2172 0.8298 0.075 Uiso 0.731(4) 1 calc R U P A 1
H13C H 0.0090 0.2608 0.7883 0.075 Uiso 0.731(4) 1 calc R U P A 1
C12 C 0.0282(3) 0.0000(6) 0.8105(3) 0.0500(7) Uani 0.731(4) 1 d D . P A 1
H12A H 0.0320 0.0287 0.7614 0.075 Uiso 0.731(4) 1 calc R U P A 1
H12B H -0.0304 -0.0221 0.8046 0.075 Uiso 0.731(4) 1 calc R U P A 1
H12C H 0.0639 -0.0767 0.8281 0.075 Uiso 0.731(4) 1 calc R U P A 1
C14A C 0.0639(8) -0.0305(13) 0.9067(8) 0.0500(7) Uani 0.269(4) 1 d D . P A 2
H14D H 0.0882 -0.0913 0.8789 0.075 Uiso 0.269(4) 1 calc R U P A 2
H14E H 0.0072 -0.0598 0.9034 0.075 Uiso 0.269(4) 1 calc R U P A 2
H14F H 0.0995 -0.0275 0.9603 0.075 Uiso 0.269(4) 1 calc R U P A 2
C12A C -0.0048(8) 0.1053(16) 0.7907(7) 0.0500(7) Uani 0.269(4) 1 d D . P A 2
H12D H -0.0108 0.1916 0.7671 0.075 Uiso 0.269(4) 1 calc R U P A 2
H12E H -0.0595 0.0768 0.7935 0.075 Uiso 0.269(4) 1 calc R U P A 2
H12F H 0.0148 0.0432 0.7601 0.075 Uiso 0.269(4) 1 calc R U P A 2
C13A C 0.0225(8) 0.1957(14) 0.9235(8) 0.0500(7) Uani 0.269(4) 1 d D . P A 2
H13D H 0.0628 0.1951 0.9754 0.075 Uiso 0.269(4) 1 calc R U P A 2
H13E H -0.0312 0.1587 0.9238 0.075 Uiso 0.269(4) 1 calc R U P A 2
H13F H 0.0136 0.2854 0.9046 0.075 Uiso 0.269(4) 1 calc R U P A 2

loop_
_atom_site_aniso_label
_atom_site_aniso_U_11
_atom_site_aniso_U_22
_atom_site_aniso_U_33
_atom_site_aniso_U_23
_atom_site_aniso_U_13
_atom_site_aniso_U_12
P1 0.0227(3) 0.0200(3) 0.0188(3) 0.0005(3) 0.0078(3) -0.0004(3)
P2 0.0321(4) 0.0266(4) 0.0192(3) 0.0021(3) 0.0108(3) -0.0002(3)
Al1 0.0275(4) 0.0301(5) 0.0197(4) -0.0039(3) 0.0063(3) -0.0018(4)
C27 0.0394(17) 0.060(2) 0.0236(14) 0.0030(15) 0.0093(13) 0.0034(17)
N1 0.0235(11) 0.0241(12) 0.0188(10) -0.0006(9) 0.0095(9) -0.0020(9)
N2 0.0237(11) 0.0283(12) 0.0225(11) -0.0023(10) 0.0081(9) -0.0054(10)
C1 0.0227(13) 0.0253(14) 0.0279(14) -0.0021(11) 0.0066(11) 0.0018(11)
C15 0.0365(15) 0.0271(14) 0.0139(11) 0.0020(11) 0.0088(11) -0.0017(13)
C21 0.0275(14) 0.0249(14) 0.0217(13) 0.0036(11) 0.0037(11) -0.0039(12)
C26 0.0365(16) 0.0252(15) 0.0277(14) 0.0052(12) 0.0104(12) -0.0006(12)
C16 0.0405(16) 0.0242(14) 0.0218(13) 0.0011(11) 0.0110(12) -0.0006(13)
C22 0.0509(19) 0.0344(17) 0.0250(14) 0.0038(13) 0.0126(14) -0.0077(15)
C7 0.0283(14) 0.0286(15) 0.0255(13) -0.0028(12) 0.0144(11) -0.0052(12)
C8 0.0365(16) 0.0378(17) 0.0302(15) -0.0080(13) 0.0148(13) -0.0148(14)
C6 0.0363(16) 0.0264(15) 0.0337(15) 0.0020(13) 0.0062(13) 0.0048(13)
C20 0.0367(16) 0.0269(15) 0.0271(14) 0.0004(12) 0.0073(12) 0.0007(13)
C9 0.0475(18) 0.0458(19) 0.0276(15) -0.0053(14) 0.0203(14) -0.0166(16)
C2 0.0329(16) 0.0414(19) 0.0339(16) -0.0038(14) 0.0122(13) 0.0073(14)
C18 0.0406(18) 0.0378(18) 0.0346(16) 0.0046(14) 0.0005(14) -0.0121(15)
C11 0.0215(13) 0.0396(18) 0.0403(17) -0.0001(14) 0.0100(12) -0.0051(13)
C17 0.056(2) 0.0254(16) 0.0293(15) -0.0011(13) 0.0108(15) -0.0080(15)
C28 0.049(2) 0.0412(19) 0.0337(17) -0.0146(15) 0.0090(15) -0.0028(16)
C10 0.0273(15) 0.0407(19) 0.062(2) -0.0001(17) 0.0173(15) 0.0003(14)
C25 0.0405(17) 0.0241(15) 0.0378(16) 0.0001(13) 0.0106(14) -0.0003(13)
C19 0.0355(17) 0.0364(18) 0.0406(17) 0.0074(15) 0.0053(14) -0.0002(15)
C3 0.0406(19) 0.056(2) 0.051(2) -0.0137(18) 0.0175(16) 0.0147(17)
C24 0.053(2) 0.0227(16) 0.0391(17) 0.0026(13) 0.0035(15) -0.0030(15)
C23 0.066(2) 0.0317(18) 0.0347(17) 0.0132(14) 0.0103(16) -0.0094(16)
C5 0.049(2) 0.0325(18) 0.049(2) 0.0037(15) 0.0000(17) 0.0115(16)
C4 0.044(2) 0.042(2) 0.066(2) -0.0117(19) 0.0050(18) 0.0202(17)
C14 0.0302(13) 0.0577(18) 0.0607(17) 0.0020(14) 0.0129(12) -0.0094(12)
C13 0.0302(13) 0.0577(18) 0.0607(17) 0.0020(14) 0.0129(12) -0.0094(12)
C12 0.0302(13) 0.0577(18) 0.0607(17) 0.0020(14) 0.0129(12) -0.0094(12)
C14A 0.0302(13) 0.0577(18) 0.0607(17) 0.0020(14) 0.0129(12) -0.0094(12)
C12A 0.0302(13) 0.0577(18) 0.0607(17) 0.0020(14) 0.0129(12) -0.0094(12)
C13A 0.0302(13) 0.0577(18) 0.0607(17) 0.0020(14) 0.0129(12) -0.0094(12)

loop_
_atom_type_symbol
_atom_type_description
_atom_type_scat_dispersion_real
_atom_type_scat_dispersion_imag
_atom_type_scat_source
C C 0.0033 0.0016 'International Tables Vol C Tables 4.2.6.8 and 6.1.1.4'
H H 0.0000 0.0000 'International Tables Vol C Tables 4.2.6.8 and 6.1.1.4'
N N 0.0061 0.0033 'International Tables Vol C Tables 4.2.6.8 and 6.1.1.4'
P P 0.1023 0.0942 'International Tables Vol C Tables 4.2.6.8 and 6.1.1.4'
Al Al 0.0645 0.0514 'International Tables Vol C Tables 4.2.6.8 and 6.1.1.4'

loop_
_exptl_crystal_face_index_h
_exptl_crystal_face_index_k
_exptl_crystal_face_index_l
_exptl_crystal_face_perp_dist
0 -1 0 0.276
0 1 0 0.216
-1 -1 0 0.211
0 0 -1 0.035
0 0 1 0.081
1 0 0 0.199
-1 0 1 0.235

loop_
_geom_angle_atom_site_label_1
_geom_angle_atom_site_label_2
_geom_angle_atom_site_label_3
_geom_angle
_geom_angle_site_symmetry_1
_geom_angle_site_symmetry_3
_geom_angle_publ_flag
N1 P1 N2 95.05(11) . . ?
N1 P1 C1 113.72(13) . . ?
N2 P1 C1 112.14(12) . . ?
N1 P1 P2 124.38(9) . . ?
N2 P1 P2 109.97(9) . . ?
C1 P1 P2 101.72(9) . . ?
N1 P1 Al1 47.92(8) . . ?
N2 P1 Al1 47.23(8) . . ?
C1 P1 Al1 122.75(9) . . ?
P2 P1 Al1 134.50(4) . . ?
C21 P2 C15 103.61(13) . . ?
C21 P2 P1 104.99(9) . . ?
C15 P2 P1 105.66(9) . . ?
N2 Al1 N1 76.66(9) . . ?
N2 Al1 C27 114.42(13) . . ?
N1 Al1 C27 114.88(14) . . ?
N2 Al1 C28 118.53(14) . . ?
N1 Al1 C28 116.78(12) . . ?
C27 Al1 C28 111.60(15) . . ?
N2 Al1 P1 38.40(7) . . ?
N1 Al1 P1 38.33(6) . . ?
C27 Al1 P1 120.32(11) . . ?
C28 Al1 P1 128.07(11) . . ?
Al1 C27 H27A 109.3 . . ?
Al1 C27 H27B 109.4 . . ?
H27A C27 H27B 109.4 . . ?
Al1 C27 H27C 109.6 . . ?
H27A C27 H27C 109.5 . . ?
H27B C27 H27C 109.5 . . ?
C7 N1 P1 135.22(18) . . ?
C7 N1 Al1 131.03(17) . . ?
P1 N1 Al1 93.75(11) . . ?
C11 N2 P1 132.7(2) . . ?
C11 N2 Al1 130.76(18) . . ?
P1 N2 Al1 94.38(11) . . ?
C2 C1 C6 118.5(3) . . ?
C2 C1 P1 123.1(2) . . ?
C6 C1 P1 117.8(2) . . ?
C16 C15 C20 118.2(3) . . ?
C16 C15 P2 118.4(2) . . ?
C20 C15 P2 123.1(2) . . ?
C26 C21 C22 118.2(3) . . ?
C26 C21 P2 126.8(2) . . ?
C22 C21 P2 115.0(2) . . ?
C21 C26 C25 120.7(3) . . ?
C21 C26 H26 119.8 . . ?
C25 C26 H26 119.5 . . ?
C17 C16 C15 121.0(3) . . ?
C17 C16 H16 119.5 . . ?
C15 C16 H16 119.4 . . ?
C23 C22 C21 120.6(3) . . ?
C23 C22 H22 119.4 . . ?
C21 C22 H22 120.0 . . ?
N1 C7 C8 113.2(2) . . ?
N1 C7 C10 109.4(2) . . ?
C8 C7 C10 110.1(3) . . ?
N1 C7 C9 106.3(2) . . ?
C8 C7 C9 108.5(2) . . ?
C10 C7 C9 109.1(3) . . ?
C7 C8 H8A 109.4 . . ?
C7 C8 H8B 109.6 . . ?
H8A C8 H8B 109.5 . . ?
C7 C8 H8C 109.6 . . ?
H8A C8 H8C 109.3 . . ?
H8B C8 H8C 109.4 . . ?
C5 C6 C1 120.7(3) . . ?
C5 C6 H6 119.5 . . ?
C1 C6 H6 119.8 . . ?
C19 C20 C15 120.5(3) . . ?
C19 C20 H20 120.0 . . ?
C15 C20 H20 119.5 . . ?
C7 C9 H9A 109.4 . . ?
C7 C9 H9B 109.3 . . ?
H9A C9 H9B 109.6 . . ?
C7 C9 H9C 109.5 . . ?
H9A C9 H9C 109.5 . . ?
H9B C9 H9C 109.5 . . ?
C3 C2 C1 120.9(3) . . ?
C3 C2 H2 119.5 . . ?
C1 C2 H2 119.7 . . ?
C17 C18 C19 119.7(3) . . ?
C17 C18 H18 120.0 . . ?
C19 C18 H18 120.3 . . ?
N2 C11 C14 113.6(3) . . ?
N2 C11 C12A 114.3(6) . . ?
N2 C11 C12 105.0(3) . . ?
C14 C11 C12 111.6(4) . . ?
N2 C11 C13A 116.7(5) . . ?
C12A C11 C13A 110.3(8) . . ?
N2 C11 C13 107.5(3) . . ?
C14 C11 C13 110.8(4) . . ?
C12 C11 C13 107.9(3) . . ?
N2 C11 C14A 104.7(5) . . ?
C12A C11 C14A 107.4(8) . . ?
C13A C11 C14A 102.2(8) . . ?
C18 C17 C16 120.0(3) . . ?
C18 C17 H17 120.1 . . ?
C16 C17 H17 119.9 . . ?
Al1 C28 H28A 109.6 . . ?
Al1 C28 H28B 109.5 . . ?
H28A C28 H28B 109.5 . . ?
Al1 C28 H28C 109.4 . . ?
H28A C28 H28C 109.5 . . ?
H28B C28 H28C 109.5 . . ?
C7 C10 H10A 109.7 . . ?
C7 C10 H10B 109.4 . . ?
H10A C10 H10B 109.5 . . ?
C7 C10 H10C 109.4 . . ?
H10A C10 H10C 109.4 . . ?
H10B C10 H10C 109.4 . . ?
C24 C25 C26 120.3(3) . . ?
C24 C25 H25 119.8 . . ?
C26 C25 H25 119.9 . . ?
C20 C19 C18 120.6(3) . . ?
C20 C19 H19 119.5 . . ?
C18 C19 H19 119.9 . . ?
C2 C3 C4 119.7(3) . . ?
C2 C3 H3 120.6 . . ?
C4 C3 H3 119.8 . . ?
C25 C24 C23 119.9(3) . . ?
C25 C24 H24 120.2 . . ?
C23 C24 H24 119.9 . . ?
C24 C23 C22 120.3(3) . . ?
C24 C23 H23 119.7 . . ?
C22 C23 H23 120.0 . . ?
C4 C5 C6 120.0(3) . . ?
C4 C5 H5 120.1 . . ?
C6 C5 H5 119.9 . . ?
C5 C4 C3 120.3(3) . . ?
C5 C4 H4 119.3 . . ?
C3 C4 H4 120.4 . . ?
C11 C14 H14A 109.5 . . ?
C11 C14 H14B 109.5 . . ?
H14A C14 H14B 109.5 . . ?
C11 C14 H14C 109.5 . . ?
H14A C14 H14C 109.5 . . ?
H14B C14 H14C 109.5 . . ?
C11 C13 H13A 109.5 . . ?
C11 C13 H13B 109.5 . . ?
H13A C13 H13B 109.5 . . ?
C11 C13 H13C 109.5 . . ?
H13A C13 H13C 109.5 . . ?
H13B C13 H13C 109.5 . . ?
C11 C12 H12A 109.5 . . ?
C11 C12 H12B 109.5 . . ?
H12A C12 H12B 109.5 . . ?
C11 C12 H12C 109.5 . . ?
H12A C12 H12C 109.5 . . ?
H12B C12 H12C 109.5 . . ?
C11 C14A H14D 109.5 . . ?
C11 C14A H14E 109.5 . . ?
H14D C14A H14E 109.5 . . ?
C11 C14A H14F 109.5 . . ?
H14D C14A H14F 109.5 . . ?
H14E C14A H14F 109.5 . . ?
C11 C12A H12D 109.5 . . ?
C11 C12A H12E 109.5 . . ?
H12D C12A H12E 109.5 . . ?
C11 C12A H12F 109.5 . . ?
H12D C12A H12F 109.5 . . ?
H12E C12A H12F 109.5 . . ?
C11 C13A H13D 109.5 . . ?
C11 C13A H13E 109.5 . . ?
H13D C13A H13E 109.5 . . ?
C11 C13A H13F 109.5 . . ?
H13D C13A H13F 109.5 . . ?
H13E C13A H13F 109.5 . . ?

loop_
_geom_bond_atom_site_label_1
_geom_bond_atom_site_label_2
_geom_bond_distance
_geom_bond_site_symmetry_2
_geom_bond_publ_flag
P1 N1 1.615(2) . ?
P1 N2 1.619(2) . ?
P1 C1 1.818(3) . ?
P1 P2 2.2306(10) . ?
P1 Al1 2.5986(10) . ?
P2 C21 1.827(3) . ?
P2 C15 1.833(3) . ?
Al1 N2 1.913(2) . ?
Al1 N1 1.933(2) . ?
Al1 C27 1.965(3) . ?
Al1 C28 1.978(3) . ?
C27 H27A 0.9606 . ?
C27 H27B 0.9588 . ?
C27 H27C 0.9594 . ?
N1 C7 1.483(3) . ?
N2 C11 1.474(3) . ?
C1 C2 1.393(4) . ?
C1 C6 1.396(4) . ?
C15 C16 1.395(4) . ?
C15 C20 1.396(4) . ?
C21 C26 1.388(4) . ?
C21 C22 1.397(4) . ?
C26 C25 1.386(4) . ?
C26 H26 0.9303 . ?
C16 C17 1.386(4) . ?
C16 H16 0.9305 . ?
C22 C23 1.387(5) . ?
C22 H22 0.9297 . ?
C7 C8 1.519(4) . ?
C7 C10 1.522(4) . ?
C7 C9 1.531(4) . ?
C8 H8A 0.9606 . ?
C8 H8B 0.9594 . ?
C8 H8C 0.9612 . ?
C6 C5 1.383(4) . ?
C6 H6 0.9305 . ?
C20 C19 1.383(4) . ?
C20 H20 0.9292 . ?
C9 H9A 0.9594 . ?
C9 H9B 0.9601 . ?
C9 H9C 0.9606 . ?
C2 C3 1.384(5) . ?
C2 H2 0.9295 . ?
C18 C17 1.379(5) . ?
C18 C19 1.384(5) . ?
C18 H18 0.9307 . ?
C11 C14 1.479(6) . ?
C11 C12A 1.480(11) . ?
C11 C12 1.528(6) . ?
C11 C13A 1.543(12) . ?
C11 C13 1.555(6) . ?
C11 C14A 1.570(12) . ?
C17 H17 0.9295 . ?
C28 H28A 0.9599 . ?
C28 H28B 0.9598 . ?
C28 H28C 0.9609 . ?
C10 H10A 0.9596 . ?
C10 H10B 0.9603 . ?
C10 H10C 0.9607 . ?
C25 C24 1.375(4) . ?
C25 H25 0.9303 . ?
C19 H19 0.9291 . ?
C3 C4 1.385(6) . ?
C3 H3 0.9314 . ?
C24 C23 1.372(5) . ?
C24 H24 0.9304 . ?
C23 H23 0.9295 . ?
C5 C4 1.379(5) . ?
C5 H5 0.9299 . ?
C4 H4 0.9300 . ?
C14 H14A 0.9600 . ?
C14 H14B 0.9600 . ?
C14 H14C 0.9600 . ?
C13 H13A 0.9600 . ?
C13 H13B 0.9600 . ?
C13 H13C 0.9600 . ?
C12 H12A 0.9600 . ?
C12 H12B 0.9600 . ?
C12 H12C 0.9600 . ?
C14A H14D 0.9600 . ?
C14A H14E 0.9600 . ?
C14A H14F 0.9600 . ?
C12A H12D 0.9600 . ?
C12A H12E 0.9600 . ?
C12A H12F 0.9600 . ?
C13A H13D 0.9600 . ?
C13A H13E 0.9600 . ?
C13A H13F 0.9600 . ?
